data_7128157
loop_
_publ_author_name
'Blum, Stephan P.'
'Sch\"affer, Lukas'
'Schollmeyer, Dieter'
'Waldvogel, Siegfried R.'

_publ_section_title
;
 Electrochemical synthesis of sulfamides.
;
_journal_issue 39
_journal_name_full 'Chemical communications (Cambridge, England)'
_journal_page_first 4775
_journal_page_last 4778
_journal_paper_doi 10.1039/d1cc01428e
_journal_volume 57
_journal_year 2021
_chemical_formula_moiety 'C20 H28 N2 O2 S'
_chemical_formula_sum 'C20 H28 N2 O2 S'
_chemical_formula_weight 360.50
_chemical_name_systematic
;         
N,N'-Bis(4-(2,2-dimethylethyl)phenyl)sulfamide 
;
_space_group_crystal_system triclinic
_space_group_IT_number 2
_space_group_name_Hall '-P 1'
_space_group_name_H-M_alt 'P -1'
_atom_sites_solution_hydrogens mixed
_atom_sites_solution_primary dual
_audit_creation_method SHELXL-2018/3
_audit_update_record
;
2021-03-16 deposited with the CCDC.	2021-04-12 downloaded from the CCDC.
;
_cell_angle_alpha 105.247(4)
_cell_angle_beta 94.682(4)
_cell_angle_gamma 92.488(4)
_cell_formula_units_Z 4
_cell_length_a 11.6468(5)
_cell_length_b 12.4428(6)
_cell_length_c 14.4199(7)
_cell_measurement_reflns_used 19924
_cell_measurement_temperature 120(2)
_cell_measurement_theta_max 28.39
_cell_measurement_theta_min 2.40
_cell_volume 2004.85(17)
_computing_cell_refinement 'X-Area Recipe 1.36.0.0 (STOE, 2020)'
_computing_data_collection 'X-Area WinXpose 2.0.22.0 (STOE, 2016)'
_computing_data_reduction 'X-Area Integrate 1.77.0.0 (STOE, 2019)'
_computing_structure_refinement 'SHELXL-2018/3 (Sheldrick, 2018)'
_computing_structure_solution 'SHELXT-2014 (Shelxdrick, 2015)'
_diffrn_ambient_temperature 120(2)
_diffrn_detector_area_resol_mean 6.67
_diffrn_measured_fraction_theta_full 0.996
_diffrn_measured_fraction_theta_max 0.989
_diffrn_measurement_device_type 'STOE IPDS 2T'
_diffrn_measurement_method 'rotation method, \w scans'
_diffrn_radiation_type MoK\a
_diffrn_radiation_wavelength 0.71073
_diffrn_reflns_av_R_equivalents 0.0307
_diffrn_reflns_av_unetI/netI 0.0328
_diffrn_reflns_Laue_measured_fraction_full 0.996
_diffrn_reflns_Laue_measured_fraction_max 0.989
_diffrn_reflns_limit_h_max 13
_diffrn_reflns_limit_h_min -15
_diffrn_reflns_limit_k_max 16
_diffrn_reflns_limit_k_min -16
_diffrn_reflns_limit_l_max 18
_diffrn_reflns_limit_l_min -18
_diffrn_reflns_number 17575
_diffrn_reflns_point_group_measured_fraction_full 0.996
_diffrn_reflns_point_group_measured_fraction_max 0.989
_diffrn_reflns_theta_full 25.242
_diffrn_reflns_theta_max 27.903
_diffrn_reflns_theta_min 2.399
_diffrn_source 'sealed X-ray tube, 12 x 0.4 mm long-fine focus'
_exptl_absorpt_coefficient_mu 0.176
_exptl_absorpt_correction_T_max 0.9816
_exptl_absorpt_correction_T_min 0.9127
_exptl_absorpt_correction_type integration
_exptl_crystal_colour colourless
_exptl_crystal_density_diffrn 1.194
_exptl_crystal_description needle
_exptl_crystal_F_000 776
_exptl_crystal_size_max 0.700
_exptl_crystal_size_mid 0.120
_exptl_crystal_size_min 0.100
_refine_diff_density_max 0.508
_refine_diff_density_min -0.481
_refine_diff_density_rms 0.055
_refine_ls_extinction_method none
_refine_ls_goodness_of_fit_ref 1.056
_refine_ls_hydrogen_treatment mixed
_refine_ls_matrix_type full
_refine_ls_number_parameters 504
_refine_ls_number_reflns 9487
_refine_ls_number_restraints 50
_refine_ls_restrained_S_all 1.061
_refine_ls_R_factor_all 0.0663
_refine_ls_R_factor_gt 0.0507
_refine_ls_shift/su_max 0.001
_refine_ls_shift/su_mean 0.000
_refine_ls_structure_factor_coef Fsqd
_refine_ls_weighting_details 'w=1/[\s^2^(Fo^2^)+(0.0469P)^2^+1.5695P] where P=(Fo^2^+2Fc^2^)/3'
_refine_ls_weighting_scheme calc
_refine_ls_wR_factor_gt 0.1169
_refine_ls_wR_factor_ref 0.1279
_reflns_Friedel_coverage 0.000
_reflns_number_gt 7732
_reflns_number_total 9487
_reflns_threshold_expression 'I > 2\s(I)'
_cod_data_source_file d1cc01428e2.cif
_cod_data_source_block sb1791
_cod_depositor_comments
;
The following automatic conversions were performed:

data item '_atom_sites_solution_primary' value 'Dual' was changed to
'dual' in accordance with the
/home/data/users/saulius/crontab/automatic-downloads/rss-feeds/RSC/lib/dictionaries/cif_core.dic
dictionary named 'cif_core.dic' version 2.4.2 last updated on
2011-04-26.

Automatic conversion script
Id: cif_fix_values 7556 2019-12-06 15:28:31Z antanas 

 Adding full bibliography for 7128157.cif.
;
_cod_database_code 7128157
_shelx_shelxl_version_number 2018/3
_shelx_space_group_comment
; 
The symmetry employed for this shelxl refinement is uniquely defined 
by the following loop, which should always be used as a source of 
symmetry information in preference to the above space-group names. 
They are only intended as comments. 
;
_shelx_estimated_absorpt_t_min 0.887
_shelx_estimated_absorpt_t_max 0.983

loop_
_space_group_symop_operation_xyz
'x, y, z'
'-x, -y, -z'

loop_
_atom_site_label
_atom_site_type_symbol
_atom_site_fract_x
_atom_site_fract_y
_atom_site_fract_z
_atom_site_U_iso_or_equiv
_atom_site_adp_type
_atom_site_occupancy
_atom_site_site_symmetry_order
_atom_site_calc_flag
_atom_site_refinement_flags_posn
_atom_site_refinement_flags_adp
_atom_site_refinement_flags_occupancy
_atom_site_disorder_assembly
_atom_site_disorder_group
C1A C 0.18619(17) 0.68733(17) 0.11821(14) 0.0325(4) Uani 1 1 d . . . . .
C2A C 0.1248(2) 0.58389(19) 0.08654(15) 0.0408(5) Uani 1 1 d . . . . .
H2A H 0.132191 0.538587 0.023332 0.049 Uiso 1 1 calc R U . . .
C3A C 0.05315(19) 0.54494(17) 0.14459(14) 0.0366(5) Uani 1 1 d . . . . .
H3A H 0.009712 0.475358 0.120022 0.044 Uiso 1 1 calc R U . . .
C4A C 0.04498(15) 0.60726(14) 0.23796(13) 0.0253(4) Uani 1 1 d . . . . .
C5A C 0.1063(2) 0.70960(16) 0.27128(15) 0.0377(5) Uani 1 1 d . . . . .
H5A H 0.101321 0.753373 0.335443 0.045 Uiso 1 1 calc R U . . .
C6A C 0.1751(2) 0.74877(17) 0.21152(16) 0.0406(5) Uani 1 1 d . . . . .
H6A H 0.215754 0.819884 0.235431 0.049 Uiso 1 1 calc R U . . .
C7A C 0.2672(2) 0.7276(2) 0.05395(17) 0.0450(5) Uani 1 1 d D . . . .
C8A C 0.2216(2) 0.6898(3) -0.05148(17) 0.0545(7) Uani 1 1 d D . . . .
H8A H 0.273918 0.720001 -0.089749 0.082 Uiso 1 1 calc R U . . .
H8B H 0.144727 0.716878 -0.059849 0.082 Uiso 1 1 calc R U . . .
H8C H 0.216710 0.608059 -0.073206 0.082 Uiso 1 1 calc R U . . .
C9A C 0.2602(8) 0.8584(6) 0.0805(8) 0.069(3) Uani 0.55 1 d D . P A 1
H9A H 0.180549 0.876116 0.066716 0.104 Uiso 0.55 1 calc R U P A 1
H9B H 0.284944 0.890250 0.149259 0.104 Uiso 0.55 1 calc R U P A 1
H9C H 0.310906 0.890000 0.041921 0.104 Uiso 0.55 1 calc R U P A 1
C10A C 0.3893(8) 0.7002(11) 0.0750(14) 0.100(5) Uani 0.55 1 d D . P A 1
H10A H 0.412139 0.727269 0.144480 0.150 Uiso 0.55 1 calc R U P A 1
H10B H 0.394568 0.619090 0.054139 0.150 Uiso 0.55 1 calc R U P A 1
H10C H 0.440767 0.736206 0.039982 0.150 Uiso 0.55 1 calc R U P A 1
C9C C 0.3099(11) 0.8480(8) 0.0853(11) 0.087(5) Uani 0.45 1 d D . P A 2
H9G H 0.338422 0.868116 0.153935 0.131 Uiso 0.45 1 calc R U P A 2
H9I H 0.372729 0.860396 0.047259 0.131 Uiso 0.45 1 calc R U P A 2
H9H H 0.246606 0.894328 0.075345 0.131 Uiso 0.45 1 calc R U P A 2
C10C C 0.3757(8) 0.6568(12) 0.0555(15) 0.084(4) Uani 0.45 1 d D . P A 2
H10G H 0.350836 0.577099 0.035280 0.126 Uiso 0.45 1 calc R U P A 2
H10I H 0.428923 0.673440 0.011175 0.126 Uiso 0.45 1 calc R U P A 2
H10H H 0.414758 0.675624 0.121102 0.126 Uiso 0.45 1 calc R U P A 2
N11A N -0.02722(14) 0.56637(13) 0.29930(12) 0.0273(3) Uani 1 1 d . . . . .
H11A H -0.045(2) 0.618(2) 0.3478(18) 0.041 Uiso 1 1 d . U . . .
S12A S 0.00474(4) 0.45576(4) 0.33360(3) 0.02489(11) Uani 1 1 d . . . . .
O13A O -0.08322(12) 0.43853(13) 0.39334(10) 0.0365(3) Uani 1 1 d . . . . .
O14A O 0.02059(12) 0.36952(11) 0.24967(11) 0.0342(3) Uani 1 1 d . . . . .
N15A N 0.12442(14) 0.47910(17) 0.40411(13) 0.0352(4) Uani 1 1 d . . . . .
H15A H 0.112(2) 0.505(2) 0.457(2) 0.053 Uiso 1 1 d . U . . .
C16A C 0.23336(15) 0.51265(16) 0.37750(14) 0.0285(4) Uani 1 1 d . . . . .
C17A C 0.27731(16) 0.45818(16) 0.29331(15) 0.0322(4) Uani 1 1 d . . . . .
H17A H 0.233044 0.398131 0.248270 0.039 Uiso 1 1 calc R U . . .
C18A C 0.38691(16) 0.49118(16) 0.27415(15) 0.0318(4) Uani 1 1 d . . . . .
H18A H 0.415050 0.454507 0.214752 0.038 Uiso 1 1 calc R U . . .
C19A C 0.45599(15) 0.57592(16) 0.33921(14) 0.0286(4) Uani 1 1 d . . . . .
C20A C 0.40902(17) 0.62948(18) 0.42366(15) 0.0363(5) Uani 1 1 d . . . . .
H20A H 0.453760 0.688246 0.469737 0.044 Uiso 1 1 calc R U . . .
C21A C 0.29923(17) 0.5998(2) 0.44252(15) 0.0374(5) Uani 1 1 d . . . . .
H21A H 0.269003 0.639171 0.500114 0.045 Uiso 1 1 calc R U . . .
C22A C 0.58034(16) 0.60861(17) 0.32479(15) 0.0331(4) Uani 1 1 d . . . . .
C23A C 0.61472(19) 0.5459(2) 0.22574(18) 0.0453(5) Uani 1 1 d . . . . .
H23A H 0.563845 0.563617 0.174987 0.068 Uiso 1 1 calc R U . . .
H23B H 0.607470 0.465396 0.218895 0.068 Uiso 1 1 calc R U . . .
H23C H 0.694855 0.568668 0.219936 0.068 Uiso 1 1 calc R U . . .
C24A C 0.5956(2) 0.73433(19) 0.3361(2) 0.0461(6) Uani 1 1 d . . . . .
H24A H 0.675272 0.754147 0.326373 0.069 Uiso 1 1 calc R U . . .
H24B H 0.578970 0.774956 0.401072 0.069 Uiso 1 1 calc R U . . .
H24C H 0.542427 0.754382 0.288041 0.069 Uiso 1 1 calc R U . . .
C25A C 0.66138(19) 0.5778(2) 0.40196(19) 0.0455(5) Uani 1 1 d . . . . .
H25A H 0.655582 0.496681 0.392014 0.068 Uiso 1 1 calc R U . . .
H25B H 0.639182 0.614421 0.466228 0.068 Uiso 1 1 calc R U . . .
H25C H 0.741056 0.602668 0.396878 0.068 Uiso 1 1 calc R U . . .
C1B C -0.15238(16) -0.10361(17) 0.11396(14) 0.0321(4) Uani 1 1 d . . . . .
C2B C -0.1244(2) -0.12009(17) 0.20408(16) 0.0410(5) Uani 1 1 d . . . . .
H2B H -0.136466 -0.192834 0.212420 0.049 Uiso 1 1 calc R U . . .
C3B C -0.0789(2) -0.03343(16) 0.28319(16) 0.0397(5) Uani 1 1 d . . . . .
H3B H -0.060718 -0.047306 0.344250 0.048 Uiso 1 1 calc R U . . .
C4B C -0.06058(15) 0.07255(15) 0.27196(13) 0.0261(4) Uani 1 1 d . . . . .
C5B C -0.08594(19) 0.09059(18) 0.18274(15) 0.0365(5) Uani 1 1 d . . . . .
H5B H -0.072813 0.163107 0.174177 0.044 Uiso 1 1 calc R U . . .
C6B C -0.1307(2) 0.00310(19) 0.10520(15) 0.0421(5) Uani 1 1 d . . . . .
H6B H -0.146942 0.017040 0.043940 0.050 Uiso 1 1 calc R U . . .
C7B C -0.20371(19) -0.19857(19) 0.02737(16) 0.0406(5) Uani 1 1 d D . . . .
C8B C -0.2499(4) -0.3021(3) 0.0615(3) 0.0651(10) Uani 0.8 1 d D . P B 1
H8D H -0.312535 -0.280148 0.102552 0.098 Uiso 0.8 1 calc R U P B 1
H8E H -0.278769 -0.362964 0.004921 0.098 Uiso 0.8 1 calc R U P B 1
H8F H -0.186870 -0.327337 0.098186 0.098 Uiso 0.8 1 calc R U P B 1
C9B C -0.1090(3) -0.2399(4) -0.0344(3) 0.0711(12) Uani 0.8 1 d D . P B 1
H9D H -0.045831 -0.261127 0.004969 0.107 Uiso 0.8 1 calc R U P B 1
H9E H -0.138910 -0.305050 -0.086865 0.107 Uiso 0.8 1 calc R U P B 1
H9F H -0.080410 -0.180739 -0.061602 0.107 Uiso 0.8 1 calc R U P B 1
C10B C -0.3062(3) -0.1633(3) -0.0256(3) 0.0671(11) Uani 0.8 1 d D . P B 1
H10D H -0.364183 -0.137447 0.019372 0.101 Uiso 0.8 1 calc R U P B 1
H10E H -0.281313 -0.102700 -0.052662 0.101 Uiso 0.8 1 calc R U P B 1
H10F H -0.339813 -0.227011 -0.077925 0.101 Uiso 0.8 1 calc R U P B 1
C8D C -0.2112(15) -0.1535(11) -0.0708(9) 0.0651(10) Uani 0.2 1 d D . P B 2
H8J H -0.133904 -0.127589 -0.081225 0.098 Uiso 0.2 1 calc R U P B 2
H8K H -0.242150 -0.214477 -0.126570 0.098 Uiso 0.2 1 calc R U P B 2
H8L H -0.262139 -0.091685 -0.062800 0.098 Uiso 0.2 1 calc R U P B 2
C9D C -0.3149(12) -0.2350(14) 0.0407(11) 0.0711(12) Uani 0.2 1 d D . P B 2
H9J H -0.363274 -0.171260 0.054664 0.107 Uiso 0.2 1 calc R U P B 2
H9K H -0.348298 -0.290290 -0.018163 0.107 Uiso 0.2 1 calc R U P B 2
H9L H -0.311034 -0.268971 0.094838 0.107 Uiso 0.2 1 calc R U P B 2
C10D C -0.1251(13) -0.2908(11) 0.0058(12) 0.0671(11) Uani 0.2 1 d D . P B 2
H10J H -0.048549 -0.261097 -0.002874 0.101 Uiso 0.2 1 calc R U P B 2
H10K H -0.118722 -0.325470 0.059514 0.101 Uiso 0.2 1 calc R U P B 2
H10L H -0.155986 -0.346789 -0.053487 0.101 Uiso 0.2 1 calc R U P B 2
N11B N -0.02000(15) 0.16674(13) 0.34920(12) 0.0294(3) Uani 1 1 d . . . . .
H11B H -0.015(2) 0.224(2) 0.3393(19) 0.044 Uiso 1 1 d . U . . .
S12B S 0.02059(4) 0.16770(3) 0.45868(3) 0.02335(10) Uani 1 1 d . . . . .
O13B O -0.06708(11) 0.11365(10) 0.49875(10) 0.0288(3) Uani 1 1 d . . . . .
O14B O 0.05606(11) 0.28168(10) 0.50602(10) 0.0290(3) Uani 1 1 d . . . . .
N15B N 0.12719(13) 0.08966(13) 0.45578(12) 0.0271(3) Uani 1 1 d . . . . .
H15B H 0.110(2) 0.030(2) 0.4696(18) 0.041 Uiso 1 1 d . U . . .
C16B C 0.23090(15) 0.09974(14) 0.41222(13) 0.0244(3) Uani 1 1 d . . . . .
C17B C 0.26319(16) 0.19174(15) 0.38109(15) 0.0303(4) Uani 1 1 d . . . . .
H17B H 0.213992 0.251518 0.386031 0.036 Uiso 1 1 calc R U . . .
C18B C 0.36840(16) 0.19588(16) 0.34248(15) 0.0309(4) Uani 1 1 d . . . . .
H18B H 0.389514 0.258980 0.320608 0.037 Uiso 1 1 calc R U . . .
C19B C 0.44359(16) 0.11120(16) 0.33476(14) 0.0293(4) Uani 1 1 d . . . . .
C20B C 0.40827(17) 0.01899(16) 0.36603(15) 0.0320(4) Uani 1 1 d . . . . .
H20B H 0.457212 -0.040997 0.361000 0.038 Uiso 1 1 calc R U . . .
C21B C 0.30389(16) 0.01293(15) 0.40410(14) 0.0288(4) Uani 1 1 d . . . . .
H21B H 0.281898 -0.050780 0.424814 0.035 Uiso 1 1 calc R U . . .
C22B C 0.56134(17) 0.11611(18) 0.29491(16) 0.0368(5) Uani 1 1 d D . . . .
C23B C 0.5637(2) 0.0254(3) 0.2028(2) 0.0514(7) Uani 0.892(3) 1 d D . P C 1
H23D H 0.545335 -0.047197 0.214538 0.077 Uiso 0.892(3) 1 calc R U P C 1
H23E H 0.506595 0.037794 0.153553 0.077 Uiso 0.892(3) 1 calc R U P C 1
H23F H 0.640812 0.026538 0.180311 0.077 Uiso 0.892(3) 1 calc R U P C 1
C24B C 0.6551(2) 0.0998(2) 0.3719(2) 0.0462(6) Uani 0.892(3) 1 d D . P C 1
H24D H 0.653244 0.159106 0.431831 0.069 Uiso 0.892(3) 1 calc R U P C 1
H24E H 0.639974 0.027051 0.384413 0.069 Uiso 0.892(3) 1 calc R U P C 1
H24F H 0.731294 0.102994 0.348146 0.069 Uiso 0.892(3) 1 calc R U P C 1
C25B C 0.5901(2) 0.2302(2) 0.2772(2) 0.0435(6) Uani 0.892(3) 1 d D . P C 1
H25D H 0.588377 0.288974 0.337501 0.065 Uiso 0.892(3) 1 calc R U P C 1
H25E H 0.667181 0.231592 0.254832 0.065 Uiso 0.892(3) 1 calc R U P C 1
H25F H 0.532964 0.242848 0.228073 0.065 Uiso 0.892(3) 1 calc R U P C 1
C23D C 0.6454(17) 0.2048(16) 0.3463(15) 0.0514(7) Uani 0.108(3) 1 d D . P C 2
H23G H 0.716152 0.198231 0.313452 0.077 Uiso 0.108(3) 1 calc R U P C 2
H23H H 0.614163 0.277054 0.347917 0.077 Uiso 0.108(3) 1 calc R U P C 2
H23I H 0.662803 0.199216 0.412467 0.077 Uiso 0.108(3) 1 calc R U P C 2
C24D C 0.5356(16) 0.1184(19) 0.1850(11) 0.0462(6) Uani 0.108(3) 1 d D . P C 2
H24G H 0.478371 0.057513 0.151706 0.069 Uiso 0.108(3) 1 calc R U P C 2
H24H H 0.505370 0.190008 0.182701 0.069 Uiso 0.108(3) 1 calc R U P C 2
H24I H 0.607076 0.108962 0.153246 0.069 Uiso 0.108(3) 1 calc R U P C 2
C25D C 0.6216(16) 0.0003(13) 0.2779(16) 0.0435(6) Uani 0.108(3) 1 d D . P C 2
H25G H 0.565595 -0.060973 0.243023 0.065 Uiso 0.108(3) 1 calc R U P C 2
H25H H 0.687255 0.002262 0.239903 0.065 Uiso 0.108(3) 1 calc R U P C 2
H25I H 0.648742 -0.011459 0.340425 0.065 Uiso 0.108(3) 1 calc R U P C 2

loop_
_atom_site_aniso_label
_atom_site_aniso_U_11
_atom_site_aniso_U_22
_atom_site_aniso_U_33
_atom_site_aniso_U_23
_atom_site_aniso_U_13
_atom_site_aniso_U_12
C1A 0.0329(10) 0.0377(10) 0.0301(9) 0.0178(8) -0.0016(8) -0.0071(8)
C2A 0.0545(13) 0.0426(12) 0.0230(9) 0.0079(8) 0.0031(9) -0.0163(10)
C3A 0.0475(12) 0.0351(10) 0.0250(9) 0.0081(8) 0.0003(8) -0.0163(9)
C4A 0.0268(9) 0.0232(8) 0.0286(9) 0.0107(7) 0.0052(7) 0.0031(7)
C5A 0.0540(13) 0.0221(9) 0.0345(10) 0.0014(8) 0.0136(9) -0.0036(8)
C6A 0.0517(13) 0.0257(9) 0.0429(12) 0.0083(9) 0.0061(10) -0.0106(9)
C7A 0.0408(12) 0.0583(14) 0.0406(12) 0.0263(11) 0.0001(9) -0.0179(10)
C8A 0.0533(15) 0.0776(18) 0.0376(12) 0.0248(12) 0.0123(11) -0.0138(13)
C9A 0.092(7) 0.064(3) 0.060(4) 0.038(3) 0.013(5) -0.038(4)
C10A 0.028(3) 0.169(11) 0.145(10) 0.124(10) -0.004(4) -0.024(4)
C9C 0.120(11) 0.072(5) 0.060(5) 0.003(4) 0.039(7) -0.063(6)
C10C 0.020(3) 0.154(10) 0.116(9) 0.103(9) 0.012(4) -0.007(5)
N11A 0.0312(8) 0.0233(7) 0.0293(8) 0.0080(6) 0.0098(6) 0.0045(6)
S12A 0.0215(2) 0.0246(2) 0.0308(2) 0.01201(17) 0.00246(16) -0.00350(15)
O13A 0.0252(7) 0.0514(9) 0.0388(8) 0.0240(7) 0.0036(6) -0.0088(6)
O14A 0.0306(7) 0.0208(6) 0.0476(8) 0.0032(6) 0.0046(6) -0.0026(5)
N15A 0.0232(8) 0.0563(11) 0.0301(8) 0.0203(8) 0.0020(7) -0.0060(7)
C16A 0.0200(8) 0.0375(10) 0.0322(9) 0.0176(8) 0.0016(7) -0.0019(7)
C17A 0.0249(9) 0.0315(9) 0.0378(10) 0.0061(8) 0.0016(8) -0.0010(7)
C18A 0.0248(9) 0.0341(10) 0.0356(10) 0.0061(8) 0.0077(8) 0.0035(7)
C19A 0.0219(8) 0.0322(9) 0.0346(10) 0.0135(8) 0.0043(7) 0.0024(7)
C20A 0.0274(10) 0.0443(11) 0.0328(10) 0.0042(9) 0.0025(8) -0.0070(8)
C21A 0.0263(9) 0.0550(13) 0.0290(10) 0.0079(9) 0.0065(8) -0.0036(9)
C22A 0.0222(9) 0.0354(10) 0.0423(11) 0.0105(9) 0.0073(8) -0.0011(7)
C23A 0.0282(10) 0.0556(14) 0.0511(13) 0.0092(11) 0.0154(9) 0.0009(9)
C24A 0.0379(12) 0.0387(12) 0.0634(15) 0.0149(11) 0.0139(11) -0.0045(9)
C25A 0.0260(10) 0.0536(14) 0.0559(14) 0.0143(11) -0.0007(9) 0.0042(9)
C1B 0.0241(9) 0.0344(10) 0.0319(10) -0.0023(8) 0.0051(7) 0.0031(7)
C2B 0.0531(13) 0.0222(9) 0.0418(12) 0.0018(8) -0.0064(10) 0.0021(9)
C3B 0.0585(14) 0.0240(9) 0.0337(10) 0.0067(8) -0.0090(10) 0.0001(9)
C4B 0.0231(8) 0.0242(8) 0.0294(9) 0.0042(7) 0.0024(7) 0.0013(6)
C5B 0.0435(11) 0.0340(10) 0.0325(10) 0.0124(8) 0.0015(9) -0.0094(9)
C6B 0.0491(13) 0.0473(12) 0.0280(10) 0.0101(9) 0.0008(9) -0.0113(10)
C7B 0.0373(11) 0.0401(11) 0.0348(11) -0.0067(9) 0.0043(9) -0.0009(9)
C8B 0.085(3) 0.0460(18) 0.0503(18) -0.0021(15) -0.0069(17) -0.0262(18)
C9B 0.059(2) 0.074(2) 0.056(2) -0.0283(18) 0.0286(17) -0.0118(18)
C10B 0.070(2) 0.0509(19) 0.061(2) -0.0082(16) -0.0311(18) -0.0019(16)
C8D 0.085(3) 0.0460(18) 0.0503(18) -0.0021(15) -0.0069(17) -0.0262(18)
C9D 0.059(2) 0.074(2) 0.056(2) -0.0283(18) 0.0286(17) -0.0118(18)
C10D 0.070(2) 0.0509(19) 0.061(2) -0.0082(16) -0.0311(18) -0.0019(16)
N11B 0.0367(9) 0.0175(7) 0.0333(8) 0.0070(6) -0.0005(7) -0.0001(6)
S12B 0.0209(2) 0.0206(2) 0.0272(2) 0.00312(16) 0.00539(16) 0.00163(15)
O13B 0.0237(6) 0.0256(6) 0.0376(7) 0.0068(5) 0.0104(5) 0.0011(5)
O14B 0.0286(7) 0.0219(6) 0.0324(7) -0.0005(5) 0.0065(5) -0.0013(5)
N15B 0.0229(7) 0.0263(7) 0.0363(8) 0.0132(7) 0.0095(6) 0.0053(6)
C16B 0.0211(8) 0.0242(8) 0.0271(8) 0.0051(7) 0.0038(7) 0.0016(6)
C17B 0.0263(9) 0.0264(9) 0.0421(11) 0.0130(8) 0.0106(8) 0.0074(7)
C18B 0.0275(9) 0.0303(9) 0.0383(10) 0.0130(8) 0.0098(8) 0.0030(7)
C19B 0.0234(9) 0.0314(9) 0.0323(9) 0.0053(8) 0.0071(7) 0.0036(7)
C20B 0.0269(9) 0.0296(9) 0.0406(11) 0.0085(8) 0.0095(8) 0.0090(7)
C21B 0.0272(9) 0.0255(9) 0.0350(10) 0.0089(7) 0.0069(7) 0.0039(7)
C22B 0.0243(9) 0.0436(11) 0.0443(11) 0.0115(9) 0.0134(8) 0.0048(8)
C23B 0.0412(14) 0.0581(17) 0.0494(15) -0.0008(13) 0.0219(12) 0.0048(12)
C24B 0.0239(11) 0.0607(17) 0.0568(16) 0.0184(13) 0.0090(10) 0.0074(10)
C25B 0.0302(12) 0.0522(15) 0.0527(15) 0.0189(12) 0.0169(11) -0.0002(10)
C23D 0.0412(14) 0.0581(17) 0.0494(15) -0.0008(13) 0.0219(12) 0.0048(12)
C24D 0.0239(11) 0.0607(17) 0.0568(16) 0.0184(13) 0.0090(10) 0.0074(10)
C25D 0.0302(12) 0.0522(15) 0.0527(15) 0.0189(12) 0.0169(11) -0.0002(10)

loop_
_atom_type_symbol
_atom_type_description
_atom_type_scat_dispersion_real
_atom_type_scat_dispersion_imag
_atom_type_scat_source
C C 0.0033 0.0016 'International Tables Vol C Tables 4.2.6.8 and 6.1.1.4'
H H 0.0000 0.0000 'International Tables Vol C Tables 4.2.6.8 and 6.1.1.4'
N N 0.0061 0.0033 'International Tables Vol C Tables 4.2.6.8 and 6.1.1.4'
O O 0.0106 0.0060 'International Tables Vol C Tables 4.2.6.8 and 6.1.1.4'
S S 0.1246 0.1234 'International Tables Vol C Tables 4.2.6.8 and 6.1.1.4'

loop_
_geom_angle_atom_site_label_1
_geom_angle_atom_site_label_2
_geom_angle_atom_site_label_3
_geom_angle
_geom_angle_site_symmetry_1
_geom_angle_site_symmetry_3
_geom_angle_publ_flag
C6A C1A C2A 116.90(18) . . ?
C6A C1A C7A 121.94(18) . . ?
C2A C1A C7A 121.08(19) . . ?
C3A C2A C1A 121.89(19) . . ?
C3A C2A H2A 119.1 . . ?
C1A C2A H2A 119.1 . . ?
C4A C3A C2A 119.98(18) . . ?
C4A C3A H3A 120.0 . . ?
C2A C3A H3A 120.0 . . ?
C3A C4A C5A 119.04(17) . . ?
C3A C4A N11A 120.33(16) . . ?
C5A C4A N11A 120.63(17) . . ?
C4A C5A C6A 120.29(18) . . ?
C4A C5A H5A 119.9 . . ?
C6A C5A H5A 119.9 . . ?
C1A C6A C5A 121.85(18) . . ?
C1A C6A H6A 119.1 . . ?
C5A C6A H6A 119.1 . . ?
C9C C7A C8A 112.8(6) . . ?
C10A C7A C8A 114.6(8) . . ?
C9C C7A C1A 116.9(5) . . ?
C10A C7A C1A 111.3(6) . . ?
C8A C7A C1A 111.96(18) . . ?
C9C C7A C10C 107.2(7) . . ?
C8A C7A C10C 101.6(8) . . ?
C1A C7A C10C 104.8(6) . . ?
C10A C7A C9A 109.6(6) . . ?
C8A C7A C9A 103.6(5) . . ?
C1A C7A C9A 105.1(4) . . ?
C7A C8A H8A 109.5 . . ?
C7A C8A H8B 109.5 . . ?
H8A C8A H8B 109.5 . . ?
C7A C8A H8C 109.5 . . ?
H8A C8A H8C 109.5 . . ?
H8B C8A H8C 109.5 . . ?
C7A C9A H9A 109.5 . . ?
C7A C9A H9B 109.5 . . ?
H9A C9A H9B 109.5 . . ?
C7A C9A H9C 109.5 . . ?
H9A C9A H9C 109.5 . . ?
H9B C9A H9C 109.5 . . ?
C7A C10A H10A 109.5 . . ?
C7A C10A H10B 109.5 . . ?
H10A C10A H10B 109.5 . . ?
C7A C10A H10C 109.5 . . ?
H10A C10A H10C 109.5 . . ?
H10B C10A H10C 109.5 . . ?
C7A C9C H9G 109.5 . . ?
C7A C9C H9I 109.5 . . ?
H9G C9C H9I 109.5 . . ?
C7A C9C H9H 109.5 . . ?
H9G C9C H9H 109.5 . . ?
H9I C9C H9H 109.5 . . ?
C7A C10C H10G 109.5 . . ?
C7A C10C H10I 109.5 . . ?
H10G C10C H10I 109.5 . . ?
C7A C10C H10H 109.5 . . ?
H10G C10C H10H 109.5 . . ?
H10I C10C H10H 109.5 . . ?
C4A N11A S12A 120.15(13) . . ?
C4A N11A H11A 113.7(17) . . ?
S12A N11A H11A 109.8(17) . . ?
O14A S12A O13A 118.93(9) . . ?
O14A S12A N15A 108.18(10) . . ?
O13A S12A N15A 105.17(9) . . ?
O14A S12A N11A 107.76(9) . . ?
O13A S12A N11A 105.83(9) . . ?
N15A S12A N11A 110.90(9) . . ?
C16A N15A S12A 124.42(14) . . ?
C16A N15A H15A 117(2) . . ?
S12A N15A H15A 110(2) . . ?
C17A C16A C21A 119.26(17) . . ?
C17A C16A N15A 122.79(18) . . ?
C21A C16A N15A 117.84(18) . . ?
C16A C17A C18A 119.96(18) . . ?
C16A C17A H17A 120.0 . . ?
C18A C17A H17A 120.0 . . ?
C19A C18A C17A 121.96(18) . . ?
C19A C18A H18A 119.0 . . ?
C17A C18A H18A 119.0 . . ?
C18A C19A C20A 116.67(17) . . ?
C18A C19A C22A 123.69(17) . . ?
C20A C19A C22A 119.59(17) . . ?
C21A C20A C19A 122.05(19) . . ?
C21A C20A H20A 119.0 . . ?
C19A C20A H20A 119.0 . . ?
C20A C21A C16A 120.05(19) . . ?
C20A C21A H21A 120.0 . . ?
C16A C21A H21A 120.0 . . ?
C24A C22A C23A 109.09(19) . . ?
C24A C22A C19A 110.22(17) . . ?
C23A C22A C19A 112.23(17) . . ?
C24A C22A C25A 109.41(19) . . ?
C23A C22A C25A 107.73(18) . . ?
C19A C22A C25A 108.10(17) . . ?
C22A C23A H23A 109.5 . . ?
C22A C23A H23B 109.5 . . ?
H23A C23A H23B 109.5 . . ?
C22A C23A H23C 109.5 . . ?
H23A C23A H23C 109.5 . . ?
H23B C23A H23C 109.5 . . ?
C22A C24A H24A 109.5 . . ?
C22A C24A H24B 109.5 . . ?
H24A C24A H24B 109.5 . . ?
C22A C24A H24C 109.5 . . ?
H24A C24A H24C 109.5 . . ?
H24B C24A H24C 109.5 . . ?
C22A C25A H25A 109.5 . . ?
C22A C25A H25B 109.5 . . ?
H25A C25A H25B 109.5 . . ?
C22A C25A H25C 109.5 . . ?
H25A C25A H25C 109.5 . . ?
H25B C25A H25C 109.5 . . ?
C6B C1B C2B 116.56(18) . . ?
C6B C1B C7B 121.2(2) . . ?
C2B C1B C7B 122.20(19) . . ?
C1B C2B C3B 122.2(2) . . ?
C1B C2B H2B 118.9 . . ?
C3B C2B H2B 118.9 . . ?
C4B C3B C2B 119.5(2) . . ?
C4B C3B H3B 120.3 . . ?
C2B C3B H3B 120.3 . . ?
C5B C4B C3B 119.38(17) . . ?
C5B C4B N11B 117.19(17) . . ?
C3B C4B N11B 123.39(18) . . ?
C4B C5B C6B 120.09(19) . . ?
C4B C5B H5B 120.0 . . ?
C6B C5B H5B 120.0 . . ?
C1B C6B C5B 122.3(2) . . ?
C1B C6B H6B 118.9 . . ?
C5B C6B H6B 118.9 . . ?
C9D C7B C10D 112.6(10) . . ?
C9B C7B C10B 114.3(3) . . ?
C9D C7B C1B 111.3(5) . . ?
C10D C7B C1B 111.1(5) . . ?
C9B C7B C1B 108.5(2) . . ?
C10B C7B C1B 111.5(2) . . ?
C9B C7B C8B 105.6(3) . . ?
C10B C7B C8B 106.0(3) . . ?
C1B C7B C8B 110.9(2) . . ?
C9D C7B C8D 108.4(10) . . ?
C10D C7B C8D 103.9(9) . . ?
C1B C7B C8D 109.2(4) . . ?
C7B C8B H8D 109.5 . . ?
C7B C8B H8E 109.5 . . ?
H8D C8B H8E 109.5 . . ?
C7B C8B H8F 109.5 . . ?
H8D C8B H8F 109.5 . . ?
H8E C8B H8F 109.5 . . ?
C7B C9B H9D 109.5 . . ?
C7B C9B H9E 109.5 . . ?
H9D C9B H9E 109.5 . . ?
C7B C9B H9F 109.5 . . ?
H9D C9B H9F 109.5 . . ?
H9E C9B H9F 109.5 . . ?
C7B C10B H10D 109.5 . . ?
C7B C10B H10E 109.5 . . ?
H10D C10B H10E 109.5 . . ?
C7B C10B H10F 109.5 . . ?
H10D C10B H10F 109.5 . . ?
H10E C10B H10F 109.5 . . ?
C7B C8D H8J 109.5 . . ?
C7B C8D H8K 109.5 . . ?
H8J C8D H8K 109.5 . . ?
C7B C8D H8L 109.5 . . ?
H8J C8D H8L 109.5 . . ?
H8K C8D H8L 109.5 . . ?
C7B C9D H9J 109.5 . . ?
C7B C9D H9K 109.5 . . ?
H9J C9D H9K 109.5 . . ?
C7B C9D H9L 109.5 . . ?
H9J C9D H9L 109.5 . . ?
H9K C9D H9L 109.5 . . ?
C7B C10D H10J 109.5 . . ?
C7B C10D H10K 109.5 . . ?
H10J C10D H10K 109.5 . . ?
C7B C10D H10L 109.5 . . ?
H10J C10D H10L 109.5 . . ?
H10K C10D H10L 109.5 . . ?
C4B N11B S12B 127.12(14) . . ?
C4B N11B H11B 119(2) . . ?
S12B N11B H11B 114(2) . . ?
O14B S12B O13B 117.95(8) . . ?
O14B S12B N15B 111.20(8) . . ?
O13B S12B N15B 104.22(8) . . ?
O14B S12B N11B 104.89(8) . . ?
O13B S12B N11B 110.84(9) . . ?
N15B S12B N11B 107.44(9) . . ?
C16B N15B S12B 126.47(13) . . ?
C16B N15B H15B 119.5(17) . . ?
S12B N15B H15B 112.2(17) . . ?
C17B C16B C21B 119.48(17) . . ?
C17B C16B N15B 123.49(16) . . ?
C21B C16B N15B 117.00(16) . . ?
C16B C17B C18B 119.37(17) . . ?
C16B C17B H17B 120.3 . . ?
C18B C17B H17B 120.3 . . ?
C19B C18B C17B 122.37(18) . . ?
C19B C18B H18B 118.8 . . ?
C17B C18B H18B 118.8 . . ?
C18B C19B C20B 116.98(17) . . ?
C18B C19B C22B 122.93(18) . . ?
C20B C19B C22B 120.09(17) . . ?
C21B C20B C19B 121.58(17) . . ?
C21B C20B H20B 119.2 . . ?
C19B C20B H20B 119.2 . . ?
C20B C21B C16B 120.22(18) . . ?
C20B C21B H21B 119.9 . . ?
C16B C21B H21B 119.9 . . ?
C23B C22B C25B 109.8(2) . . ?
C23D C22B C19B 117.8(8) . . ?
C23B C22B C19B 110.30(18) . . ?
C25B C22B C19B 111.67(17) . . ?
C23B C22B C24B 109.7(2) . . ?
C25B C22B C24B 107.2(2) . . ?
C19B C22B C24B 107.98(18) . . ?
C23D C22B C24D 111.0(12) . . ?
C19B C22B C24D 106.4(7) . . ?
C23D C22B C25D 108.4(12) . . ?
C19B C22B C25D 112.6(7) . . ?
C24D C22B C25D 98.9(11) . . ?
C22B C23B H23D 109.5 . . ?
C22B C23B H23E 109.5 . . ?
H23D C23B H23E 109.5 . . ?
C22B C23B H23F 109.5 . . ?
H23D C23B H23F 109.5 . . ?
H23E C23B H23F 109.5 . . ?
C22B C24B H24D 109.5 . . ?
C22B C24B H24E 109.5 . . ?
H24D C24B H24E 109.5 . . ?
C22B C24B H24F 109.5 . . ?
H24D C24B H24F 109.5 . . ?
H24E C24B H24F 109.5 . . ?
C22B C25B H25D 109.5 . . ?
C22B C25B H25E 109.5 . . ?
H25D C25B H25E 109.5 . . ?
C22B C25B H25F 109.5 . . ?
H25D C25B H25F 109.5 . . ?
H25E C25B H25F 109.5 . . ?
C22B C23D H23G 109.5 . . ?
C22B C23D H23H 109.5 . . ?
H23G C23D H23H 109.5 . . ?
C22B C23D H23I 109.5 . . ?
H23G C23D H23I 109.5 . . ?
H23H C23D H23I 109.5 . . ?
C22B C24D H24G 109.5 . . ?
C22B C24D H24H 109.5 . . ?
H24G C24D H24H 109.5 . . ?
C22B C24D H24I 109.5 . . ?
H24G C24D H24I 109.5 . . ?
H24H C24D H24I 109.5 . . ?
C22B C25D H25G 109.5 . . ?
C22B C25D H25H 109.5 . . ?
H25G C25D H25H 109.5 . . ?
C22B C25D H25I 109.5 . . ?
H25G C25D H25I 109.5 . . ?
H25H C25D H25I 109.5 . . ?

loop_
_geom_bond_atom_site_label_1
_geom_bond_atom_site_label_2
_geom_bond_distance
_geom_bond_site_symmetry_2
_geom_bond_publ_flag
C1A C6A 1.381(3) . ?
C1A C2A 1.391(3) . ?
C1A C7A 1.532(3) . ?
C2A C3A 1.387(3) . ?
C2A H2A 0.9500 . ?
C3A C4A 1.379(3) . ?
C3A H3A 0.9500 . ?
C4A C5A 1.380(3) . ?
C4A N11A 1.438(2) . ?
C5A C6A 1.386(3) . ?
C5A H5A 0.9500 . ?
C6A H6A 0.9500 . ?
C7A C9C 1.497(9) . ?
C7A C10A 1.501(9) . ?
C7A C8A 1.512(3) . ?
C7A C10C 1.573(10) . ?
C7A C9A 1.579(8) . ?
C8A H8A 0.9800 . ?
C8A H8B 0.9800 . ?
C8A H8C 0.9800 . ?
C9A H9A 0.9800 . ?
C9A H9B 0.9800 . ?
C9A H9C 0.9800 . ?
C10A H10A 0.9800 . ?
C10A H10B 0.9800 . ?
C10A H10C 0.9800 . ?
C9C H9G 0.9800 . ?
C9C H9I 0.9800 . ?
C9C H9H 0.9800 . ?
C10C H10G 0.9800 . ?
C10C H10I 0.9800 . ?
C10C H10H 0.9800 . ?
N11A S12A 1.6279(16) . ?
N11A H11A 0.86(3) . ?
S12A O14A 1.4216(14) . ?
S12A O13A 1.4351(14) . ?
S12A N15A 1.6245(17) . ?
N15A C16A 1.432(2) . ?
N15A H15A 0.78(3) . ?
C16A C17A 1.376(3) . ?
C16A C21A 1.385(3) . ?
C17A C18A 1.395(3) . ?
C17A H17A 0.9500 . ?
C18A C19A 1.386(3) . ?
C18A H18A 0.9500 . ?
C19A C20A 1.393(3) . ?
C19A C22A 1.533(2) . ?
C20A C21A 1.384(3) . ?
C20A H20A 0.9500 . ?
C21A H21A 0.9500 . ?
C22A C24A 1.530(3) . ?
C22A C23A 1.531(3) . ?
C22A C25A 1.536(3) . ?
C23A H23A 0.9800 . ?
C23A H23B 0.9800 . ?
C23A H23C 0.9800 . ?
C24A H24A 0.9800 . ?
C24A H24B 0.9800 . ?
C24A H24C 0.9800 . ?
C25A H25A 0.9800 . ?
C25A H25B 0.9800 . ?
C25A H25C 0.9800 . ?
C1B C6B 1.381(3) . ?
C1B C2B 1.384(3) . ?
C1B C7B 1.534(3) . ?
C2B C3B 1.396(3) . ?
C2B H2B 0.9500 . ?
C3B C4B 1.380(3) . ?
C3B H3B 0.9500 . ?
C4B C5B 1.374(3) . ?
C4B N11B 1.420(2) . ?
C5B C6B 1.386(3) . ?
C5B H5B 0.9500 . ?
C6B H6B 0.9500 . ?
C7B C9D 1.398(11) . ?
C7B C10D 1.484(12) . ?
C7B C9B 1.497(4) . ?
C7B C10B 1.508(4) . ?
C7B C8B 1.584(4) . ?
C7B C8D 1.651(12) . ?
C8B H8D 0.9800 . ?
C8B H8E 0.9800 . ?
C8B H8F 0.9800 . ?
C9B H9D 0.9800 . ?
C9B H9E 0.9800 . ?
C9B H9F 0.9800 . ?
C10B H10D 0.9800 . ?
C10B H10E 0.9800 . ?
C10B H10F 0.9800 . ?
C8D H8J 0.9800 . ?
C8D H8K 0.9800 . ?
C8D H8L 0.9800 . ?
C9D H9J 0.9800 . ?
C9D H9K 0.9800 . ?
C9D H9L 0.9800 . ?
C10D H10J 0.9800 . ?
C10D H10K 0.9800 . ?
C10D H10L 0.9800 . ?
N11B S12B 1.6073(17) . ?
N11B H11B 0.77(3) . ?
S12B O14B 1.4290(13) . ?
S12B O13B 1.4388(13) . ?
S12B N15B 1.6056(16) . ?
N15B C16B 1.422(2) . ?
N15B H15B 0.84(3) . ?
C16B C17B 1.383(3) . ?
C16B C21B 1.390(2) . ?
C17B C18B 1.391(3) . ?
C17B H17B 0.9500 . ?
C18B C19B 1.387(3) . ?
C18B H18B 0.9500 . ?
C19B C20B 1.397(3) . ?
C19B C22B 1.534(3) . ?
C20B C21B 1.381(3) . ?
C20B H20B 0.9500 . ?
C21B H21B 0.9500 . ?
C22B C23D 1.443(15) . ?
C22B C23B 1.503(3) . ?
C22B C25B 1.534(3) . ?
C22B C24B 1.551(3) . ?
C22B C24D 1.596(15) . ?
C22B C25D 1.600(14) . ?
C23B H23D 0.9800 . ?
C23B H23E 0.9800 . ?
C23B H23F 0.9800 . ?
C24B H24D 0.9800 . ?
C24B H24E 0.9800 . ?
C24B H24F 0.9800 . ?
C25B H25D 0.9800 . ?
C25B H25E 0.9800 . ?
C25B H25F 0.9800 . ?
C23D H23G 0.9800 . ?
C23D H23H 0.9800 . ?
C23D H23I 0.9800 . ?
C24D H24G 0.9800 . ?
C24D H24H 0.9800 . ?
C24D H24I 0.9800 . ?
C25D H25G 0.9800 . ?
C25D H25H 0.9800 . ?
C25D H25I 0.9800 . ?

loop_
_geom_hbond_atom_site_label_D
_geom_hbond_atom_site_label_H
_geom_hbond_atom_site_label_A
_geom_hbond_distance_DH
_geom_hbond_distance_HA
_geom_hbond_distance_DA
_geom_hbond_angle_DHA
_geom_hbond_site_symmetry_A
_geom_hbond_publ_flag
C5A H5A O13B 0.95 2.60 3.541(2) 172.5 2_566 yes
N11A H11A O14B 0.86(3) 2.17(3) 2.998(2) 162(2) 2_566 yes
N15A H15A O13A 0.78(3) 2.14(3) 2.917(2) 175(3) 2_566 yes
C17A H17A O14A 0.95 2.49 3.097(2) 122.0 . yes
C3B H3B O13B 0.95 2.58 3.154(2) 118.9 . yes
C5B H5B O14A 0.95 2.66 3.491(2) 146.8 . yes
C17B H17B O14B 0.95 2.60 3.194(2) 121.0 . yes
N11B H11B S12A 0.77(3) 2.90(3) 3.6622(16) 171(2) . yes
N11B H11B O14A 0.77(3) 2.52(3) 3.250(2) 159(3) . yes
N15B H15B O13B 0.84(3) 2.01(3) 2.848(2) 179(2) 2_556 yes

loop_
_geom_torsion_atom_site_label_1
_geom_torsion_atom_site_label_2
_geom_torsion_atom_site_label_3
_geom_torsion_atom_site_label_4
_geom_torsion
_geom_torsion_site_symmetry_1
_geom_torsion_site_symmetry_2
_geom_torsion_site_symmetry_3
_geom_torsion_site_symmetry_4
_geom_torsion_publ_flag
C6A C1A C2A C3A 1.7(4) . . . . ?
C7A C1A C2A C3A 178.4(2) . . . . ?
C1A C2A C3A C4A -2.7(4) . . . . ?
C2A C3A C4A C5A 1.8(3) . . . . ?
C2A C3A C4A N11A -178.7(2) . . . . ?
C3A C4A C5A C6A -0.1(3) . . . . ?
N11A C4A C5A C6A -179.6(2) . . . . ?
C2A C1A C6A C5A 0.1(4) . . . . ?
C7A C1A C6A C5A -176.6(2) . . . . ?
C4A C5A C6A C1A -0.9(4) . . . . ?
C6A C1A C7A C9C -15.8(7) . . . . ?
C2A C1A C7A C9C 167.6(7) . . . . ?
C6A C1A C7A C10A 82.3(7) . . . . ?
C2A C1A C7A C10A -94.2(7) . . . . ?
C6A C1A C7A C8A -148.0(2) . . . . ?
C2A C1A C7A C8A 35.4(3) . . . . ?
C6A C1A C7A C10C 102.7(7) . . . . ?
C2A C1A C7A C10C -73.9(7) . . . . ?
C6A C1A C7A C9A -36.2(5) . . . . ?
C2A C1A C7A C9A 147.2(5) . . . . ?
C3A C4A N11A S12A 66.2(2) . . . . ?
C5A C4A N11A S12A -114.27(19) . . . . ?
C4A N11A S12A O14A -51.99(16) . . . . ?
C4A N11A S12A O13A 179.78(14) . . . . ?
C4A N11A S12A N15A 66.24(16) . . . . ?
O14A S12A N15A C16A 59.0(2) . . . . ?
O13A S12A N15A C16A -172.92(18) . . . . ?
N11A S12A N15A C16A -59.0(2) . . . . ?
S12A N15A C16A C17A -49.9(3) . . . . ?
S12A N15A C16A C21A 133.82(19) . . . . ?
C21A C16A C17A C18A -0.2(3) . . . . ?
N15A C16A C17A C18A -176.42(19) . . . . ?
C16A C17A C18A C19A 2.1(3) . . . . ?
C17A C18A C19A C20A -2.2(3) . . . . ?
C17A C18A C19A C22A 174.97(19) . . . . ?
C18A C19A C20A C21A 0.3(3) . . . . ?
C22A C19A C20A C21A -176.9(2) . . . . ?
C19A C20A C21A C16A 1.5(4) . . . . ?
C17A C16A C21A C20A -1.6(3) . . . . ?
N15A C16A C21A C20A 174.8(2) . . . . ?
C18A C19A C22A C24A 128.0(2) . . . . ?
C20A C19A C22A C24A -54.9(3) . . . . ?
C18A C19A C22A C23A 6.2(3) . . . . ?
C20A C19A C22A C23A -176.7(2) . . . . ?
C18A C19A C22A C25A -112.4(2) . . . . ?
C20A C19A C22A C25A 64.6(2) . . . . ?
C6B C1B C2B C3B 1.4(3) . . . . ?
C7B C1B C2B C3B -179.2(2) . . . . ?
C1B C2B C3B C4B -0.2(4) . . . . ?
C2B C3B C4B C5B -0.9(3) . . . . ?
C2B C3B C4B N11B 176.9(2) . . . . ?
C3B C4B C5B C6B 0.7(3) . . . . ?
N11B C4B C5B C6B -177.19(19) . . . . ?
C2B C1B C6B C5B -1.6(3) . . . . ?
C7B C1B C6B C5B 179.0(2) . . . . ?
C4B C5B C6B C1B 0.6(4) . . . . ?
C6B C1B C7B C9D -113.3(10) . . . . ?
C2B C1B C7B C9D 67.4(10) . . . . ?
C6B C1B C7B C10D 120.3(9) . . . . ?
C2B C1B C7B C10D -59.0(9) . . . . ?
C6B C1B C7B C9B 79.3(3) . . . . ?
C2B C1B C7B C9B -100.1(3) . . . . ?
C6B C1B C7B C10B -47.4(3) . . . . ?
C2B C1B C7B C10B 133.3(3) . . . . ?
C6B C1B C7B C8B -165.2(3) . . . . ?
C2B C1B C7B C8B 15.4(3) . . . . ?
C6B C1B C7B C8D 6.3(7) . . . . ?
C2B C1B C7B C8D -173.0(7) . . . . ?
C5B C4B N11B S12B -177.19(16) . . . . ?
C3B C4B N11B S12B 5.0(3) . . . . ?
C4B N11B S12B O14B 178.40(16) . . . . ?
C4B N11B S12B O13B -53.28(18) . . . . ?
C4B N11B S12B N15B 59.99(18) . . . . ?
O14B S12B N15B C16B -59.46(18) . . . . ?
O13B S12B N15B C16B 172.44(15) . . . . ?
N11B S12B N15B C16B 54.78(18) . . . . ?
S12B N15B C16B C17B 12.3(3) . . . . ?
S12B N15B C16B C21B -169.79(14) . . . . ?
C21B C16B C17B C18B -0.2(3) . . . . ?
N15B C16B C17B C18B 177.67(18) . . . . ?
C16B C17B C18B C19B -0.7(3) . . . . ?
C17B C18B C19B C20B 1.2(3) . . . . ?
C17B C18B C19B C22B -178.27(19) . . . . ?
C18B C19B C20B C21B -0.8(3) . . . . ?
C22B C19B C20B C21B 178.66(18) . . . . ?
C19B C20B C21B C16B 0.0(3) . . . . ?
C17B C16B C21B C20B 0.6(3) . . . . ?
N15B C16B C21B C20B -177.45(17) . . . . ?
C18B C19B C22B C23D 61.9(12) . . . . ?
C20B C19B C22B C23D -117.5(12) . . . . ?
C18B C19B C22B C23B -115.5(2) . . . . ?
C20B C19B C22B C23B 65.1(3) . . . . ?
C18B C19B C22B C25B 6.9(3) . . . . ?
C20B C19B C22B C25B -172.5(2) . . . . ?
C18B C19B C22B C24B 124.6(2) . . . . ?
C20B C19B C22B C24B -54.9(3) . . . . ?
C18B C19B C22B C24D -63.4(9) . . . . ?
C20B C19B C22B C24D 117.2(9) . . . . ?
C18B C19B C22B C25D -170.7(9) . . . . ?
C20B C19B C22B C25D 9.8(9) . . . . ?
